data_1550627
loop_
_publ_author_name
'Ye, Changqing'
'Li, Yajun'
'Zhu, Xiaotao'
'Hu, Shengmin'
'Yuan, Daqiang'
'Bao, Hongli'

_publ_section_title
;
 Copper-Catalyzed 1,4-Alkylarylation of 1,3-Enynes with Masked Alkyl
 Electrophiles
;
_journal_name_full 'Chemical Science'
_journal_paper_doi 10.1039/C8SC05689G
_journal_year 2019
_chemical_formula_sum 'C44 H46 O4'
_chemical_formula_weight 638.81
_space_group_crystal_system triclinic
_space_group_IT_number 2
_space_group_name_Hall '-P 1'
_space_group_name_H-M_alt 'P -1'
_symmetry_space_group_name_Hall '-P 1'
_symmetry_space_group_name_H-M 'P -1'
_atom_sites_solution_hydrogens geom
_audit_creation_method SHELXL-2018/3
_audit_update_record
;
2018-12-04 deposited with the CCDC.    2019-02-18 downloaded from the CCDC.
;
_cell_angle_alpha 76.980(4)
_cell_angle_beta 84.293(3)
_cell_angle_gamma 86.909(3)
_cell_formula_units_Z 2
_cell_length_a 10.8484(4)
_cell_length_b 11.0591(5)
_cell_length_c 15.2489(6)
_cell_measurement_reflns_used 16446
_cell_measurement_temperature 99.99(10)
_cell_measurement_theta_max 60.3760
_cell_measurement_theta_min 2.5820
_cell_volume 1772.66(13)
_computing_cell_refinement 'CrysAlisPro 1.171.40.14a (Rigaku OD, 2018)'
_computing_data_collection 'CrysAlisPro 1.171.40.14a (Rigaku OD, 2018)'
_computing_data_reduction 'CrysAlisPro 1.171.40.14a (Rigaku OD, 2018)'
_computing_structure_refinement 'SHELXL-2018/3 (Sheldrick, 2018)'
_computing_structure_solution 'SHELXT 2018/2 (Sheldrick, 2018)'
_diffrn_ambient_temperature 99.99(10)
_diffrn_measured_fraction_theta_full 0.999
_diffrn_measured_fraction_theta_max 0.973
_diffrn_measurement_device_type 'four-circle diffractometer'
_diffrn_measurement_method '\w scans'
_diffrn_radiation_type GaK\a
_diffrn_radiation_wavelength 1.3405
_diffrn_reflns_av_R_equivalents 0.0281
_diffrn_reflns_av_unetI/netI 0.0282
_diffrn_reflns_Laue_measured_fraction_full 0.999
_diffrn_reflns_Laue_measured_fraction_max 0.973
_diffrn_reflns_limit_h_max 14
_diffrn_reflns_limit_h_min -13
_diffrn_reflns_limit_k_max 14
_diffrn_reflns_limit_k_min -14
_diffrn_reflns_limit_l_max 19
_diffrn_reflns_limit_l_min -18
_diffrn_reflns_number 24617
_diffrn_reflns_point_group_measured_fraction_full 0.999
_diffrn_reflns_point_group_measured_fraction_max 0.973
_diffrn_reflns_theta_full 53.543
_diffrn_reflns_theta_max 60.549
_diffrn_reflns_theta_min 2.596
_diffrn_source 'micro-focus metaljet'
_exptl_absorpt_coefficient_mu 0.374
_exptl_absorpt_correction_T_max 1.00000
_exptl_absorpt_correction_T_min 0.81422
_exptl_absorpt_correction_type multi-scan
_exptl_absorpt_process_details
;
CrysAlisPro 1.171.40.14a (Rigaku Oxford Diffraction, 2018)
Empirical absorption correction using spherical harmonics,
 implemented in SCALE3 ABSPACK scaling algorithm.
;
_exptl_crystal_colour colorless
_exptl_crystal_density_diffrn 1.197
_exptl_crystal_description prism
_exptl_crystal_F_000 684
_exptl_crystal_size_max 0.15
_exptl_crystal_size_mid 0.08
_exptl_crystal_size_min 0.07
_refine_diff_density_max 0.401
_refine_diff_density_min -0.291
_refine_diff_density_rms 0.043
_refine_ls_extinction_method none
_refine_ls_goodness_of_fit_ref 1.085
_refine_ls_hydrogen_treatment constr
_refine_ls_matrix_type full
_refine_ls_number_parameters 439
_refine_ls_number_reflns 7932
_refine_ls_number_restraints 0
_refine_ls_restrained_S_all 1.085
_refine_ls_R_factor_all 0.0516
_refine_ls_R_factor_gt 0.0449
_refine_ls_shift/su_max 0.000
_refine_ls_shift/su_mean 0.000
_refine_ls_structure_factor_coef Fsqd
_refine_ls_weighting_details 'w=1/[\s^2^(Fo^2^)+(0.0622P)^2^+0.5622P] where P=(Fo^2^+2Fc^2^)/3'
_refine_ls_weighting_scheme calc
_refine_ls_wR_factor_gt 0.1234
_refine_ls_wR_factor_ref 0.1283
_reflns_Friedel_coverage 0.000
_reflns_number_gt 6775
_reflns_number_total 7932
_reflns_threshold_expression 'I > 2\s(I)'
_cod_data_source_file c8sc05689g2.cif
_cod_data_source_block Compound-18
_cod_database_code 1550627
_shelx_shelxl_version_number 2018/3
_shelx_space_group_comment
;
The symmetry employed for this shelxl refinement is uniquely defined
by the following loop, which should always be used as a source of
symmetry information in preference to the above space-group names.
They are only intended as comments.
;

loop_
_space_group_symop_operation_xyz
'x, y, z'
'-x, -y, -z'

loop_
_atom_site_label
_atom_site_type_symbol
_atom_site_fract_x
_atom_site_fract_y
_atom_site_fract_z
_atom_site_U_iso_or_equiv
_atom_site_adp_type
_atom_site_occupancy
_atom_site_site_symmetry_order
_atom_site_calc_flag
_atom_site_refinement_flags_posn
_atom_site_refinement_flags_adp
O1 O 0.26564(10) 0.13322(10) 0.88722(7) 0.0358(2) Uani 1 1 d . .
O2 O 0.12821(9) 0.22827(10) 0.79230(7) 0.0352(2) Uani 1 1 d . .
O3 O -0.04059(10) 0.37836(11) 0.12466(8) 0.0422(3) Uani 1 1 d . .
O4 O -0.04845(9) 0.22001(10) 0.05721(7) 0.0340(2) Uani 1 1 d . .
C1 C 0.02717(15) 0.50031(17) 0.30423(12) 0.0422(4) Uani 1 1 d . .
H1A H -0.040066 0.541801 0.332693 0.063 Uiso 1 1 calc R U
H1B H 0.001372 0.420741 0.298998 0.063 Uiso 1 1 calc R U
H1C H 0.050839 0.549497 0.245157 0.063 Uiso 1 1 calc R U
C2 C 0.13597(13) 0.48287(13) 0.36046(9) 0.0281(3) Uani 1 1 d . .
C3 C 0.24030(13) 0.41173(12) 0.34056(9) 0.0270(3) Uani 1 1 d . .
H3 H 0.242817 0.373445 0.291976 0.032 Uiso 1 1 calc R U
C4 C 0.34097(12) 0.39705(12) 0.39234(8) 0.0236(3) Uani 1 1 d . .
H4 H 0.409491 0.349031 0.377380 0.028 Uiso 1 1 calc R U
C5 C 0.34219(11) 0.45202(11) 0.46574(8) 0.0211(2) Uani 1 1 d . .
C6 C 0.23649(12) 0.52280(11) 0.48598(9) 0.0237(3) Uani 1 1 d . .
H6 H 0.233322 0.560179 0.535062 0.028 Uiso 1 1 calc R U
C7 C 0.13648(12) 0.53800(12) 0.43397(9) 0.0271(3) Uani 1 1 d . .
H7 H 0.067998 0.586293 0.448603 0.032 Uiso 1 1 calc R U
C8 C 0.45663(11) 0.44012(11) 0.51958(8) 0.0209(2) Uani 1 1 d . .
C9 C 0.42028(12) 0.43014(11) 0.62168(8) 0.0223(3) Uani 1 1 d . .
H9A H 0.495513 0.420099 0.652410 0.027 Uiso 1 1 calc R U
H9B H 0.379563 0.507744 0.629520 0.027 Uiso 1 1 calc R U
C10 C 0.33551(12) 0.32436(12) 0.66737(8) 0.0238(3) Uani 1 1 d . .
H10A H 0.368096 0.247619 0.652011 0.029 Uiso 1 1 calc R U
H10B H 0.253646 0.341542 0.646128 0.029 Uiso 1 1 calc R U
C11 C 0.32664(13) 0.31035(14) 0.76989(9) 0.0307(3) Uani 1 1 d . .
H11A H 0.408869 0.290560 0.790015 0.037 Uiso 1 1 calc R U
H11B H 0.299785 0.389712 0.783524 0.037 Uiso 1 1 calc R U
C12 C 0.24027(13) 0.21304(13) 0.82338(8) 0.0262(3) Uani 1 1 d . .
C13 C 0.03378(15) 0.14534(16) 0.84054(11) 0.0402(4) Uani 1 1 d . .
H13A H 0.052432 0.063486 0.830376 0.060 Uiso 1 1 calc R U
H13B H -0.045280 0.174352 0.819362 0.060 Uiso 1 1 calc R U
H13C H 0.031315 0.142955 0.904015 0.060 Uiso 1 1 calc R U
C14 C 0.53235(12) 0.32867(11) 0.50849(8) 0.0220(2) Uani 1 1 d . .
C15 C 0.59763(12) 0.24147(11) 0.49810(8) 0.0227(3) Uani 1 1 d . .
C16 C 0.68196(12) 0.14206(12) 0.48188(9) 0.0228(3) Uani 1 1 d . .
C17 C 0.65918(14) 0.01857(12) 0.52333(9) 0.0290(3) Uani 1 1 d . .
H17 H 0.588773 -0.000704 0.563170 0.035 Uiso 1 1 calc R U
C18 C 0.74075(15) -0.07591(13) 0.50563(10) 0.0326(3) Uani 1 1 d . .
H18 H 0.723901 -0.157701 0.534075 0.039 Uiso 1 1 calc R U
C19 C 0.84645(14) -0.05143(14) 0.44675(10) 0.0320(3) Uani 1 1 d . .
C20 C 0.86943(13) 0.07223(15) 0.40539(12) 0.0368(3) Uani 1 1 d . .
H20 H 0.940207 0.091159 0.365875 0.044 Uiso 1 1 calc R U
C21 C 0.78829(13) 0.16742(13) 0.42230(11) 0.0317(3) Uani 1 1 d . .
H21 H 0.805021 0.249125 0.393555 0.038 Uiso 1 1 calc R U
C22 C 0.93293(17) -0.15576(17) 0.42776(13) 0.0463(4) Uani 1 1 d . .
H22A H 0.910186 -0.231740 0.469451 0.069 Uiso 1 1 calc R U
H22B H 1.016456 -0.137410 0.434641 0.069 Uiso 1 1 calc R U
H22C H 0.927194 -0.164532 0.367091 0.069 Uiso 1 1 calc R U
C23 C 0.60148(13) 0.01746(12) 0.28289(9) 0.0280(3) Uani 1 1 d . .
H23A H 0.542194 -0.045596 0.287645 0.042 Uiso 1 1 calc R U
H23B H 0.608859 0.032633 0.341679 0.042 Uiso 1 1 calc R U
H23C H 0.680540 -0.009788 0.258717 0.042 Uiso 1 1 calc R U
C24 C 0.55900(11) 0.13506(12) 0.22129(8) 0.0227(3) Uani 1 1 d . .
C25 C 0.55756(12) 0.24960(12) 0.24500(8) 0.0238(3) Uani 1 1 d . .
H25 H 0.582595 0.253864 0.300776 0.029 Uiso 1 1 calc R U
C26 C 0.51926(12) 0.35789(12) 0.18657(8) 0.0224(3) Uani 1 1 d . .
H26 H 0.518742 0.433151 0.204196 0.027 Uiso 1 1 calc R U
C27 C 0.48177(11) 0.35559(11) 0.10235(8) 0.0193(2) Uani 1 1 d . .
C28 C 0.48215(11) 0.23995(11) 0.07909(8) 0.0211(2) Uani 1 1 d . .
H28 H 0.456227 0.235241 0.023659 0.025 Uiso 1 1 calc R U
C29 C 0.52070(11) 0.13212(11) 0.13766(8) 0.0226(3) Uani 1 1 d . .
H29 H 0.520820 0.056612 0.120430 0.027 Uiso 1 1 calc R U
C30 C 0.44229(11) 0.47529(11) 0.03656(8) 0.0191(2) Uani 1 1 d . .
C31 C 0.32987(11) 0.45129(11) -0.01192(8) 0.0213(2) Uani 1 1 d . .
H31A H 0.309955 0.526092 -0.055938 0.026 Uiso 1 1 calc R U
H31B H 0.352767 0.386211 -0.044347 0.026 Uiso 1 1 calc R U
C32 C 0.21476(12) 0.41336(13) 0.05284(9) 0.0247(3) Uani 1 1 d . .
H32A H 0.239548 0.357455 0.107374 0.030 Uiso 1 1 calc R U
H32B H 0.175177 0.486599 0.069700 0.030 Uiso 1 1 calc R U
C33 C 0.12206(12) 0.34970(13) 0.01098(9) 0.0266(3) Uani 1 1 d . .
H33A H 0.102030 0.403367 -0.045786 0.032 Uiso 1 1 calc R U
H33B H 0.160096 0.273549 -0.002084 0.032 Uiso 1 1 calc R U
C34 C 0.00448(12) 0.31959(13) 0.07123(9) 0.0272(3) Uani 1 1 d . .
C35 C -0.16678(14) 0.19058(15) 0.10802(11) 0.0379(3) Uani 1 1 d . .
H35A H -0.158595 0.182969 0.171162 0.057 Uiso 1 1 calc R U
H35B H -0.193726 0.113608 0.098555 0.057 Uiso 1 1 calc R U
H35C H -0.226636 0.255622 0.088116 0.057 Uiso 1 1 calc R U
C36 C 0.40343(11) 0.57405(11) 0.08533(8) 0.0208(2) Uani 1 1 d . .
C37 C 0.36551(11) 0.65777(11) 0.11958(8) 0.0220(2) Uani 1 1 d . .
C38 C 0.32265(11) 0.76516(11) 0.15402(8) 0.0214(2) Uani 1 1 d . .
C39 C 0.30206(12) 0.87879(12) 0.09318(9) 0.0242(3) Uani 1 1 d . .
H39 H 0.316222 0.883907 0.031309 0.029 Uiso 1 1 calc R U
C40 C 0.26088(12) 0.98297(12) 0.12474(9) 0.0256(3) Uani 1 1 d . .
H40 H 0.246528 1.057164 0.083592 0.031 Uiso 1 1 calc R U
C41 C 0.24043(12) 0.97904(12) 0.21705(9) 0.0253(3) Uani 1 1 d . .
C42 C 0.26095(12) 0.86617(13) 0.27691(9) 0.0259(3) Uani 1 1 d . .
H42 H 0.247544 0.861693 0.338733 0.031 Uiso 1 1 calc R U
C43 C 0.30096(12) 0.76009(12) 0.24655(9) 0.0247(3) Uani 1 1 d . .
H43 H 0.313305 0.685606 0.287896 0.030 Uiso 1 1 calc R U
C44 C 0.19967(15) 1.09490(13) 0.24990(10) 0.0338(3) Uani 1 1 d . .
H44A H 0.177781 1.073627 0.313937 0.051 Uiso 1 1 calc R U
H44B H 0.129105 1.132967 0.219835 0.051 Uiso 1 1 calc R U
H44C H 0.266185 1.151908 0.236858 0.051 Uiso 1 1 calc R U

loop_
_atom_site_aniso_label
_atom_site_aniso_U_11
_atom_site_aniso_U_22
_atom_site_aniso_U_33
_atom_site_aniso_U_23
_atom_site_aniso_U_13
_atom_site_aniso_U_12
O1 0.0386(6) 0.0341(6) 0.0290(5) 0.0030(4) 0.0007(4) 0.0006(4)
O2 0.0273(5) 0.0403(6) 0.0331(5) 0.0032(4) -0.0005(4) -0.0085(4)
O3 0.0321(6) 0.0467(7) 0.0517(7) -0.0229(5) 0.0102(5) -0.0104(5)
O4 0.0259(5) 0.0335(5) 0.0437(6) -0.0120(4) 0.0036(4) -0.0091(4)
C1 0.0358(8) 0.0466(9) 0.0441(9) -0.0081(7) -0.0116(7) 0.0067(7)
C2 0.0268(7) 0.0241(6) 0.0299(7) 0.0004(5) -0.0014(5) 0.0002(5)
C3 0.0306(7) 0.0236(6) 0.0254(6) -0.0038(5) -0.0003(5) 0.0007(5)
C4 0.0246(6) 0.0191(6) 0.0247(6) -0.0032(5) 0.0027(5) 0.0032(5)
C5 0.0225(6) 0.0152(5) 0.0225(6) -0.0005(4) 0.0048(5) -0.0002(4)
C6 0.0245(6) 0.0187(6) 0.0260(6) -0.0042(5) 0.0046(5) 0.0010(5)
C7 0.0226(6) 0.0212(6) 0.0339(7) -0.0025(5) 0.0041(5) 0.0031(5)
C8 0.0223(6) 0.0153(6) 0.0226(6) -0.0021(4) 0.0045(5) 0.0012(4)
C9 0.0248(6) 0.0184(6) 0.0214(6) -0.0024(4) 0.0037(5) -0.0004(5)
C10 0.0268(6) 0.0203(6) 0.0215(6) -0.0013(5) 0.0037(5) -0.0018(5)
C11 0.0298(7) 0.0367(8) 0.0231(6) -0.0017(5) 0.0022(5) -0.0091(6)
C12 0.0285(7) 0.0273(7) 0.0214(6) -0.0051(5) 0.0038(5) -0.0015(5)
C13 0.0313(8) 0.0459(9) 0.0399(8) -0.0020(7) 0.0033(6) -0.0136(7)
C14 0.0225(6) 0.0186(6) 0.0229(6) -0.0019(4) 0.0022(5) -0.0006(5)
C15 0.0235(6) 0.0195(6) 0.0236(6) -0.0028(5) -0.0003(5) 0.0008(5)
C16 0.0231(6) 0.0204(6) 0.0253(6) -0.0068(5) -0.0033(5) 0.0042(5)
C17 0.0356(7) 0.0223(6) 0.0265(6) -0.0037(5) 0.0027(5) 0.0040(5)
C18 0.0454(8) 0.0199(6) 0.0310(7) -0.0041(5) -0.0044(6) 0.0088(6)
C19 0.0303(7) 0.0305(7) 0.0396(8) -0.0165(6) -0.0115(6) 0.0124(6)
C20 0.0219(7) 0.0376(8) 0.0534(9) -0.0196(7) 0.0042(6) 0.0008(6)
C21 0.0251(7) 0.0244(7) 0.0454(8) -0.0101(6) 0.0028(6) -0.0017(5)
C22 0.0430(9) 0.0443(9) 0.0586(11) -0.0275(8) -0.0149(8) 0.0234(8)
C23 0.0329(7) 0.0231(6) 0.0248(6) -0.0015(5) 0.0003(5) 0.0049(5)
C24 0.0209(6) 0.0205(6) 0.0231(6) -0.0008(5) 0.0045(5) 0.0015(5)
C25 0.0254(6) 0.0250(6) 0.0200(6) -0.0047(5) 0.0005(5) 0.0030(5)
C26 0.0234(6) 0.0195(6) 0.0236(6) -0.0057(5) 0.0021(5) 0.0006(5)
C27 0.0177(5) 0.0167(5) 0.0216(6) -0.0020(4) 0.0026(4) -0.0013(4)
C28 0.0215(6) 0.0186(6) 0.0224(6) -0.0036(4) 0.0004(4) -0.0023(4)
C29 0.0226(6) 0.0171(6) 0.0265(6) -0.0037(5) 0.0041(5) -0.0029(5)
C30 0.0190(6) 0.0158(5) 0.0209(6) -0.0024(4) 0.0013(4) -0.0010(4)
C31 0.0194(6) 0.0202(6) 0.0229(6) -0.0028(4) 0.0004(5) -0.0021(4)
C32 0.0202(6) 0.0263(6) 0.0272(6) -0.0057(5) 0.0015(5) -0.0039(5)
C33 0.0219(6) 0.0267(7) 0.0312(7) -0.0073(5) 0.0009(5) -0.0035(5)
C34 0.0217(6) 0.0261(7) 0.0330(7) -0.0051(5) -0.0018(5) -0.0022(5)
C35 0.0249(7) 0.0393(8) 0.0488(9) -0.0091(7) 0.0040(6) -0.0093(6)
C36 0.0196(6) 0.0182(6) 0.0223(6) -0.0007(4) 0.0010(4) -0.0022(4)
C37 0.0202(6) 0.0196(6) 0.0245(6) -0.0024(5) 0.0013(5) -0.0017(5)
C38 0.0188(6) 0.0191(6) 0.0261(6) -0.0055(5) 0.0008(5) -0.0009(4)
C39 0.0265(6) 0.0219(6) 0.0231(6) -0.0045(5) 0.0016(5) -0.0007(5)
C40 0.0274(6) 0.0185(6) 0.0286(6) -0.0018(5) 0.0013(5) -0.0006(5)
C41 0.0225(6) 0.0227(6) 0.0308(7) -0.0078(5) 0.0019(5) -0.0010(5)
C42 0.0256(6) 0.0288(7) 0.0238(6) -0.0082(5) 0.0004(5) 0.0009(5)
C43 0.0245(6) 0.0216(6) 0.0256(6) -0.0014(5) -0.0004(5) 0.0015(5)
C44 0.0371(8) 0.0263(7) 0.0381(8) -0.0112(6) 0.0050(6) 0.0021(6)

loop_
_atom_type_symbol
_atom_type_description
_atom_type_scat_dispersion_real
_atom_type_scat_dispersion_imag
_atom_type_scat_source
C C 0.0137 0.0067 'International Tables Vol C Tables 4.2.6.8 and 6.1.1.4'
H H 0.0000 0.0000 'International Tables Vol C Tables 4.2.6.8 and 6.1.1.4'
O O 0.0389 0.0241 'International Tables Vol C Tables 4.2.6.8 and 6.1.1.4'

loop_
_geom_angle_atom_site_label_1
_geom_angle_atom_site_label_2
_geom_angle_atom_site_label_3
_geom_angle
_geom_angle_site_symmetry_3
C12 O2 C13 117.10(11) .
C34 O4 C35 115.21(11) .
C3 C2 C7 117.39(13) .
C3 C2 C1 121.28(13) .
C7 C2 C1 121.33(13) .
C2 C3 C4 120.92(13) .
C5 C4 C3 121.99(12) .
C4 C5 C6 116.90(12) .
C4 C5 C8 121.39(11) .
C6 C5 C8 121.66(11) .
C7 C6 C5 121.06(12) .
C6 C7 C2 121.74(12) .
C14 C8 C5 110.02(10) .
C14 C8 C9 108.47(10) .
C5 C8 C9 111.99(10) .
C14 C8 C8 107.18(12) 2_666
C5 C8 C8 109.82(12) 2_666
C9 C8 C8 109.24(12) 2_666
C10 C9 C8 115.34(10) .
C9 C10 C11 109.73(11) .
C12 C11 C10 115.33(11) .
O1 C12 O2 123.39(13) .
O1 C12 C11 125.46(13) .
O2 C12 C11 111.13(11) .
C15 C14 C8 177.33(13) .
C14 C15 C16 176.22(13) .
C17 C16 C21 118.13(12) .
C17 C16 C15 121.51(12) .
C21 C16 C15 120.35(12) .
C18 C17 C16 120.54(13) .
C19 C18 C17 121.64(13) .
C18 C19 C20 117.84(13) .
C18 C19 C22 120.69(15) .
C20 C19 C22 121.47(15) .
C21 C20 C19 121.02(14) .
C20 C21 C16 120.82(13) .
C29 C24 C25 117.89(11) .
C29 C24 C23 120.22(12) .
C25 C24 C23 121.89(12) .
C24 C25 C26 121.11(12) .
C27 C26 C25 121.23(12) .
C26 C27 C28 117.50(11) .
C26 C27 C30 121.50(11) .
C28 C27 C30 121.00(11) .
C29 C28 C27 121.00(11) .
C24 C29 C28 121.26(12) .
C36 C30 C27 110.90(10) .
C36 C30 C31 107.20(10) .
C27 C30 C31 110.21(9) .
C36 C30 C30 108.06(11) 2_665
C27 C30 C30 109.89(11) 2_665
C31 C30 C30 110.54(12) 2_665
C32 C31 C30 113.16(10) .
C33 C32 C31 112.08(11) .
C34 C33 C32 112.85(11) .
O3 C34 O4 122.71(13) .
O3 C34 C33 125.29(13) .
O4 C34 C33 111.98(12) .
C37 C36 C30 174.68(13) .
C36 C37 C38 175.43(13) .
C43 C38 C39 118.65(11) .
C43 C38 C37 121.92(11) .
C39 C38 C37 119.43(11) .
C40 C39 C38 120.40(12) .
C39 C40 C41 121.31(12) .
C42 C41 C40 117.97(12) .
C42 C41 C44 121.68(12) .
C40 C41 C44 120.34(12) .
C43 C42 C41 121.61(12) .
C42 C43 C38 120.06(12) .

loop_
_geom_bond_atom_site_label_1
_geom_bond_atom_site_label_2
_geom_bond_distance
_geom_bond_site_symmetry_2
O1 C12 1.2011(16) .
O2 C12 1.3370(17) .
O2 C13 1.4419(17) .
O3 C34 1.2044(17) .
O4 C34 1.3367(16) .
O4 C35 1.4449(17) .
C1 C2 1.506(2) .
C2 C3 1.3912(19) .
C2 C7 1.392(2) .
C3 C4 1.3917(19) .
C4 C5 1.3903(18) .
C5 C6 1.4017(17) .
C5 C8 1.5391(18) .
C6 C7 1.3878(19) .
C8 C14 1.4764(16) .
C8 C9 1.5481(16) .
C8 C8 1.632(2) 2_666
C9 C10 1.5235(17) .
C10 C11 1.5297(18) .
C11 C12 1.5042(18) .
C14 C15 1.1956(18) .
C15 C16 1.4407(17) .
C16 C17 1.3936(18) .
C16 C21 1.3951(19) .
C17 C18 1.3883(19) .
C18 C19 1.383(2) .
C19 C20 1.395(2) .
C19 C22 1.5083(19) .
C20 C21 1.388(2) .
C23 C24 1.5024(17) .
C24 C29 1.3876(18) .
C24 C25 1.3923(18) .
C25 C26 1.3928(17) .
C26 C27 1.3911(18) .
C27 C28 1.4018(17) .
C27 C30 1.5389(16) .
C28 C29 1.3912(17) .
C30 C36 1.4757(17) .
C30 C31 1.5513(16) .
C30 C30 1.622(2) 2_665
C31 C32 1.5282(16) .
C32 C33 1.5235(18) .
C33 C34 1.5023(18) .
C36 C37 1.1972(18) .
C37 C38 1.4406(17) .
C38 C43 1.3961(18) .
C38 C39 1.4055(17) .
C39 C40 1.3821(18) .
C40 C41 1.3943(19) .
C41 C42 1.3920(19) .
C41 C44 1.5074(18) .
C42 C43 1.3888(18) .
